data_7001595
loop_
_publ_author_name
'Zhang, Congying'
'Zhao, Yang'
'Li, Bin'
'Song, Haibin'
'Xu, Shansheng'
'Wang, Baiquan'

_publ_section_title
;
 The intramolecular sp2 and sp3 C--H bond activation of
 (p-cymene)ruthenium(ii) N-heterocyclic carbene complexes
;
_journal_issue 26
_journal_name_full 'Dalton Transactions'
_journal_page_first 5182
_journal_page_last 5189
_journal_paper_doi 10.1039/b818091a
_journal_year 2009
_chemical_formula_sum 'C23 H31 I N2 Ru'
_chemical_formula_weight 563.47
_chemical_name_systematic
;
?
;
_space_group_IT_number 13
_symmetry_cell_setting monoclinic
_symmetry_space_group_name_Hall '-P 2yc'
_symmetry_space_group_name_H-M 'P 1 2/c 1'
_atom_sites_solution_hydrogens geom
_atom_sites_solution_primary direct
_atom_sites_solution_secondary difmap
_audit_creation_method SHELXL-97
_cell_angle_alpha 90.00
_cell_angle_beta 101.10(3)
_cell_angle_gamma 90.00
_cell_formula_units_Z 4
_cell_length_a 14.538(3)
_cell_length_b 9.827(2)
_cell_length_c 15.987(3)
_cell_measurement_reflns_used 7065
_cell_measurement_temperature 113(2)
_cell_measurement_theta_max 27.422
_cell_measurement_theta_min 2.446
_cell_volume 2241.3(8)
_computing_cell_refinement crystalclear
_computing_data_collection crystalclear
_computing_data_reduction crystalclear
_computing_molecular_graphics 'Bruker SHELXTL'
_computing_publication_material 'Bruker SHELXTL'
_computing_structure_refinement 'SHELXL-97 (Sheldrick, 1997)'
_computing_structure_solution 'SHELXS-97 (Sheldrick, 1990)'
_diffrn_ambient_temperature 113(2)
_diffrn_measured_fraction_theta_full 0.997
_diffrn_measured_fraction_theta_max 0.997
_diffrn_measurement_device_type 'rigaku saturn'
_diffrn_measurement_method '\w scans'
_diffrn_radiation_monochromator confocal
_diffrn_radiation_source 'rotating anode'
_diffrn_radiation_type MoK\a
_diffrn_radiation_wavelength 0.71073
_diffrn_reflns_av_R_equivalents 0.0494
_diffrn_reflns_av_sigmaI/netI 0.0410
_diffrn_reflns_limit_h_max 18
_diffrn_reflns_limit_h_min -18
_diffrn_reflns_limit_k_max 12
_diffrn_reflns_limit_k_min -12
_diffrn_reflns_limit_l_max 20
_diffrn_reflns_limit_l_min -20
_diffrn_reflns_number 25938
_diffrn_reflns_theta_full 27.48
_diffrn_reflns_theta_max 27.48
_diffrn_reflns_theta_min 2.45
_diffrn_standards_decay_% 0
_diffrn_standards_interval_count 0
_diffrn_standards_interval_time 0
_diffrn_standards_number 0
_exptl_absorpt_coefficient_mu 2.087
_exptl_absorpt_correction_T_max 0.8508
_exptl_absorpt_correction_T_min 0.7588
_exptl_absorpt_correction_type multi-scan
_exptl_absorpt_process_details crystalclear
_exptl_crystal_colour orange-red
_exptl_crystal_density_diffrn 1.670
_exptl_crystal_density_method 'not measured'
_exptl_crystal_description prism
_exptl_crystal_F_000 1120
_exptl_crystal_size_max 0.14
_exptl_crystal_size_mid 0.12
_exptl_crystal_size_min 0.08
_refine_diff_density_max 0.747
_refine_diff_density_min -0.712
_refine_diff_density_rms 0.097
_refine_ls_extinction_method none
_refine_ls_goodness_of_fit_ref 1.031
_refine_ls_hydrogen_treatment constr
_refine_ls_matrix_type full
_refine_ls_number_parameters 249
_refine_ls_number_reflns 5133
_refine_ls_number_restraints 0
_refine_ls_restrained_S_all 1.031
_refine_ls_R_factor_all 0.0316
_refine_ls_R_factor_gt 0.0263
_refine_ls_shift/su_max 0.004
_refine_ls_shift/su_mean 0.000
_refine_ls_structure_factor_coef Fsqd
_refine_ls_weighting_details 'calc w=1/[\s^2^(Fo^2^)+(0.0257P)^2^+0.0000P] where P=(Fo^2^+2Fc^2^)/3'
_refine_ls_weighting_scheme calc
_refine_ls_wR_factor_gt 0.0571
_refine_ls_wR_factor_ref 0.0586
_reflns_number_gt 4438
_reflns_number_total 5133
_reflns_threshold_expression >2sigma(I)
_cod_data_source_file b818091a.txt
_cod_data_source_block r080513b
_cod_depositor_comments
;
The following automatic conversions were performed:
'_symmetry_cell_setting' value 'Monoclinic' changed to 'monoclinic'
according to '/home/saulius/struct/CIF-dictionaries/cif_core.dic'
dictionary named 'cif_core.dic' version 2.4.1 from
2010-06-29.

'_exptl_absorpt_correction_type' value 'MULTI-SCAN' changed
to 'multi-scan' according to
'/home/saulius/struct/CIF-dictionaries/cif_core.dic' dictionary named
'cif_core.dic' version 2.4.1 from
2010-06-29.

'_refine_ls_hydrogen_treatment' value 'CONSTR' changed to
'constr' according to '/home/saulius/struct/CIF-dictionaries/cif_core.dic'
dictionary named 'cif_core.dic' version 2.4.1 from 2010-06-29.

Automatic conversion script
Id: cif_fix_enum 1527 2010-12-29 10:47:43Z saulius 
;
_cod_original_cell_volume 2241.2(8)
_cod_original_sg_symbol_H-M P2/c
_cod_database_code 7001595

loop_
_symmetry_equiv_pos_as_xyz
'x, y, z'
'-x, y, -z+1/2'
'-x, -y, -z'
'x, -y, z-1/2'

loop_
_atom_site_label
_atom_site_type_symbol
_atom_site_fract_x
_atom_site_fract_y
_atom_site_fract_z
_atom_site_U_iso_or_equiv
_atom_site_adp_type
_atom_site_occupancy
_atom_site_symmetry_multiplicity
_atom_site_calc_flag
_atom_site_refinement_flags
_atom_site_disorder_assembly
_atom_site_disorder_group
I1 I 0.353664(11) 0.204585(18) 1.136544(10) 0.02240(6) Uani 1 1 d . . .
Ru1 Ru 0.215686(13) 0.160817(19) 0.996152(12) 0.01421(6) Uani 1 1 d . . .
N1 N 0.37159(14) 0.1095(2) 0.89272(13) 0.0187(4) Uani 1 1 d . . .
N2 N 0.32453(14) -0.0683(2) 0.95374(12) 0.0182(4) Uani 1 1 d . . .
C1 C 0.37442(19) 0.2758(3) 0.78199(17) 0.0247(6) Uani 1 1 d . . .
H1 H 0.3601 0.2065 0.7419 0.030 Uiso 1 1 calc R . .
C2 C 0.38527(19) 0.4089(3) 0.75518(17) 0.0277(6) Uani 1 1 d . . .
H2 H 0.3773 0.4287 0.6973 0.033 Uiso 1 1 calc R . .
C3 C 0.40777(18) 0.5106(3) 0.81441(16) 0.0261(6) Uani 1 1 d . . .
H3 H 0.4152 0.5995 0.7968 0.031 Uiso 1 1 calc R . .
C4 C 0.41946(17) 0.4803(3) 0.90096(16) 0.0215(6) Uani 1 1 d . . .
H4 H 0.4346 0.5494 0.9410 0.026 Uiso 1 1 calc R . .
C5 C 0.40872(16) 0.3485(2) 0.92805(16) 0.0181(5) Uani 1 1 d . . .
H5 H 0.4174 0.3285 0.9859 0.022 Uiso 1 1 calc R . .
C6 C 0.38487(17) 0.2465(2) 0.86773(16) 0.0168(5) Uani 1 1 d . . .
C7 C 0.31280(16) 0.0659(2) 0.94320(14) 0.0158(5) Uani 1 1 d . . .
C8 C 0.39043(19) -0.1264(3) 0.90445(17) 0.0259(6) Uani 1 1 d . . .
H8A H 0.3584 -0.1844 0.8589 0.031 Uiso 1 1 calc R . .
H8B H 0.4393 -0.1783 0.9406 0.031 Uiso 1 1 calc R . .
C9 C 0.4301(2) -0.0005(3) 0.86936(18) 0.0277(6) Uani 1 1 d . . .
H9A H 0.4955 0.0127 0.8954 0.033 Uiso 1 1 calc R . .
H9B H 0.4244 -0.0064 0.8080 0.033 Uiso 1 1 calc R . .
C10 C 0.25748(17) -0.1461(2) 0.99227(15) 0.0177(5) Uani 1 1 d . . .
C11 C 0.18663(19) -0.2149(3) 0.92213(17) 0.0268(6) Uani 1 1 d . . .
H11A H 0.1543 -0.1470 0.8843 0.040 Uiso 1 1 calc R . .
H11B H 0.1422 -0.2651 0.9473 0.040 Uiso 1 1 calc R . .
H11C H 0.2188 -0.2759 0.8907 0.040 Uiso 1 1 calc R . .
C12 C 0.31027(19) -0.2538(3) 1.05163(16) 0.0241(6) Uani 1 1 d . . .
H12A H 0.3336 -0.3225 1.0185 0.036 Uiso 1 1 calc R . .
H12B H 0.2686 -0.2945 1.0843 0.036 Uiso 1 1 calc R . .
H12C H 0.3618 -0.2120 1.0895 0.036 Uiso 1 1 calc R . .
C13 C 0.21006(18) -0.0421(2) 1.04141(16) 0.0211(6) Uani 1 1 d . . .
H13A H 0.2401 -0.0451 1.1011 0.025 Uiso 1 1 calc R . .
H13B H 0.1450 -0.0678 1.0375 0.025 Uiso 1 1 calc R . .
C14 C 0.1286(2) 0.1550(3) 0.78671(16) 0.0305(7) Uani 1 1 d . . .
H14A H 0.1081 0.0620 0.7847 0.046 Uiso 1 1 calc R . .
H14B H 0.1912 0.1592 0.7760 0.046 Uiso 1 1 calc R . .
H14C H 0.0875 0.2067 0.7442 0.046 Uiso 1 1 calc R . .
C15 C 0.12685(17) 0.2131(3) 0.87329(16) 0.0206(6) Uani 1 1 d . . .
C16 C 0.17786(17) 0.3340(3) 0.90175(16) 0.0194(5) Uani 1 1 d . . .
H16 H 0.2110 0.3793 0.8659 0.023 Uiso 1 1 calc R . .
C17 C 0.17806(17) 0.3844(3) 0.98370(15) 0.0199(5) Uani 1 1 d . . .
H17 H 0.2147 0.4600 1.0027 0.024 Uiso 1 1 calc R . .
C18 C 0.12308(17) 0.3226(3) 1.03936(16) 0.0193(5) Uani 1 1 d . . .
C19 C 0.06937(17) 0.2087(3) 1.00957(17) 0.0217(6) Uani 1 1 d . . .
H19 H 0.0313 0.1689 1.0433 0.026 Uiso 1 1 calc R . .
C20 C 0.07249(17) 0.1524(3) 0.92728(16) 0.0212(6) Uani 1 1 d . . .
H20 H 0.0380 0.0745 0.9092 0.025 Uiso 1 1 calc R . .
C21 C 0.12737(18) 0.3831(3) 1.12681(16) 0.0259(6) Uani 1 1 d . . .
H21 H 0.1923 0.4116 1.1480 0.031 Uiso 1 1 calc R . .
C22 C 0.1014(2) 0.2820(3) 1.19130(19) 0.0408(8) Uani 1 1 d . . .
H22A H 0.0368 0.2562 1.1742 0.061 Uiso 1 1 calc R . .
H22B H 0.1108 0.3236 1.2466 0.061 Uiso 1 1 calc R . .
H22C H 0.1403 0.2026 1.1936 0.061 Uiso 1 1 calc R . .
C23 C 0.0658(2) 0.5109(3) 1.12055(19) 0.0457(9) Uani 1 1 d . . .
H23A H 0.0855 0.5746 1.0820 0.068 Uiso 1 1 calc R . .
H23B H 0.0719 0.5518 1.1759 0.068 Uiso 1 1 calc R . .
H23C H 0.0016 0.4863 1.0999 0.068 Uiso 1 1 calc R . .

loop_
_atom_site_aniso_label
_atom_site_aniso_U_11
_atom_site_aniso_U_22
_atom_site_aniso_U_33
_atom_site_aniso_U_23
_atom_site_aniso_U_13
_atom_site_aniso_U_12
I1 0.02107(10) 0.02808(11) 0.01694(10) -0.00374(7) 0.00091(7) 0.00595(7)
Ru1 0.01543(11) 0.01331(11) 0.01442(11) 0.00029(8) 0.00417(8) 0.00153(8)
N1 0.0221(11) 0.0140(11) 0.0233(11) -0.0013(9) 0.0126(9) 0.0030(9)
N2 0.0242(11) 0.0131(10) 0.0202(11) 0.0000(8) 0.0113(9) 0.0020(9)
C1 0.0321(16) 0.0227(15) 0.0213(14) -0.0045(11) 0.0103(12) -0.0071(12)
C2 0.0390(17) 0.0267(16) 0.0185(14) 0.0024(11) 0.0085(12) -0.0090(12)
C3 0.0332(16) 0.0165(14) 0.0293(15) 0.0025(11) 0.0077(12) -0.0028(11)
C4 0.0225(14) 0.0177(13) 0.0240(14) -0.0042(11) 0.0032(10) -0.0009(10)
C5 0.0161(13) 0.0207(14) 0.0172(13) 0.0010(10) 0.0026(10) 0.0007(10)
C6 0.0154(12) 0.0145(12) 0.0220(13) 0.0023(10) 0.0072(10) -0.0001(10)
C7 0.0173(12) 0.0151(12) 0.0142(12) -0.0013(10) 0.0015(9) -0.0001(10)
C8 0.0313(16) 0.0190(14) 0.0311(16) -0.0023(12) 0.0157(12) 0.0050(12)
C9 0.0366(16) 0.0160(14) 0.0358(16) -0.0016(12) 0.0201(13) 0.0056(12)
C10 0.0198(13) 0.0134(13) 0.0205(14) 0.0008(10) 0.0052(10) -0.0006(10)
C11 0.0279(15) 0.0265(15) 0.0246(15) -0.0015(11) 0.0013(12) -0.0046(12)
C12 0.0319(16) 0.0192(13) 0.0219(14) 0.0043(11) 0.0065(11) 0.0035(12)
C13 0.0275(14) 0.0165(13) 0.0219(14) 0.0023(10) 0.0112(11) 0.0011(11)
C14 0.0333(17) 0.0362(17) 0.0183(15) -0.0017(12) -0.0045(12) 0.0038(13)
C15 0.0149(13) 0.0255(15) 0.0197(14) 0.0028(11) -0.0008(10) 0.0049(10)
C16 0.0163(13) 0.0215(14) 0.0205(14) 0.0074(11) 0.0034(10) 0.0050(10)
C17 0.0208(13) 0.0154(12) 0.0234(14) 0.0030(10) 0.0038(10) 0.0086(10)
C18 0.0165(13) 0.0219(14) 0.0201(14) 0.0029(10) 0.0054(10) 0.0111(10)
C19 0.0145(13) 0.0266(15) 0.0252(15) 0.0044(11) 0.0067(11) 0.0048(10)
C20 0.0173(13) 0.0184(14) 0.0263(14) -0.0013(11) 0.0007(10) -0.0013(10)
C21 0.0237(14) 0.0337(16) 0.0198(14) -0.0033(12) 0.0029(11) 0.0130(12)
C22 0.042(2) 0.058(2) 0.0252(17) 0.0008(15) 0.0129(14) 0.0113(16)
C23 0.054(2) 0.048(2) 0.0335(18) -0.0126(15) 0.0051(15) 0.0284(17)

loop_
_atom_type_symbol
_atom_type_description
_atom_type_scat_dispersion_real
_atom_type_scat_dispersion_imag
_atom_type_scat_source
C C 0.0033 0.0016 'International Tables Vol C Tables 4.2.6.8 and 6.1.1.4'
H H 0.0000 0.0000 'International Tables Vol C Tables 4.2.6.8 and 6.1.1.4'
N N 0.0061 0.0033 'International Tables Vol C Tables 4.2.6.8 and 6.1.1.4'
Ru Ru -1.2594 0.8363 'International Tables Vol C Tables 4.2.6.8 and 6.1.1.4'
I I -0.4742 1.8119 'International Tables Vol C Tables 4.2.6.8 and 6.1.1.4'

loop_
_geom_angle_atom_site_label_1
_geom_angle_atom_site_label_2
_geom_angle_atom_site_label_3
_geom_angle
_geom_angle_site_symmetry_1
_geom_angle_site_symmetry_3
_geom_angle_publ_flag
C7 Ru1 C13 77.54(9) . . ?
C7 Ru1 C20 116.97(9) . . ?
C13 Ru1 C20 92.35(10) . . ?
C7 Ru1 C15 94.12(10) . . ?
C13 Ru1 C15 118.00(10) . . ?
C20 Ru1 C15 37.78(9) . . ?
C7 Ru1 C19 154.05(10) . . ?
C13 Ru1 C19 93.73(9) . . ?
C20 Ru1 C19 38.14(9) . . ?
C15 Ru1 C19 68.20(10) . . ?
C7 Ru1 C17 126.22(9) . . ?
C13 Ru1 C17 156.19(9) . . ?
C20 Ru1 C17 78.44(9) . . ?
C15 Ru1 C17 66.62(9) . . ?
C19 Ru1 C17 65.47(9) . . ?
C7 Ru1 C16 99.66(9) . . ?
C13 Ru1 C16 155.22(10) . . ?
C20 Ru1 C16 66.66(9) . . ?
C15 Ru1 C16 37.24(9) . . ?
C19 Ru1 C16 78.02(9) . . ?
C17 Ru1 C16 35.97(9) . . ?
C7 Ru1 C18 163.14(10) . . ?
C13 Ru1 C18 119.19(9) . . ?
C20 Ru1 C18 67.23(9) . . ?
C15 Ru1 C18 80.06(9) . . ?
C19 Ru1 C18 36.07(9) . . ?
C17 Ru1 C18 37.00(8) . . ?
C16 Ru1 C18 66.20(9) . . ?
C7 Ru1 I1 87.42(7) . . ?
C13 Ru1 I1 86.48(7) . . ?
C20 Ru1 I1 154.76(7) . . ?
C15 Ru1 I1 155.25(7) . . ?
C19 Ru1 I1 116.72(7) . . ?
C17 Ru1 I1 92.64(7) . . ?
C16 Ru1 I1 118.16(7) . . ?
C18 Ru1 I1 91.39(7) . . ?
C7 N1 C6 126.9(2) . . ?
C7 N1 C9 112.5(2) . . ?
C6 N1 C9 120.45(19) . . ?
C7 N2 C10 119.26(19) . . ?
C7 N2 C8 113.4(2) . . ?
C10 N2 C8 125.4(2) . . ?
C6 C1 C2 120.2(2) . . ?
C6 C1 H1 119.9 . . ?
C2 C1 H1 119.9 . . ?
C3 C2 C1 119.8(2) . . ?
C3 C2 H2 120.1 . . ?
C1 C2 H2 120.1 . . ?
C2 C3 C4 119.8(2) . . ?
C2 C3 H3 120.1 . . ?
C4 C3 H3 120.1 . . ?
C5 C4 C3 120.7(2) . . ?
C5 C4 H4 119.6 . . ?
C3 C4 H4 119.6 . . ?
C4 C5 C6 119.1(2) . . ?
C4 C5 H5 120.4 . . ?
C6 C5 H5 120.4 . . ?
C1 C6 C5 120.3(2) . . ?
C1 C6 N1 118.7(2) . . ?
C5 C6 N1 121.0(2) . . ?
N2 C7 N1 107.9(2) . . ?
N2 C7 Ru1 119.21(17) . . ?
N1 C7 Ru1 132.81(18) . . ?
N2 C8 C9 102.4(2) . . ?
N2 C8 H8A 111.3 . . ?
C9 C8 H8A 111.3 . . ?
N2 C8 H8B 111.3 . . ?
C9 C8 H8B 111.3 . . ?
H8A C8 H8B 109.2 . . ?
N1 C9 C8 103.1(2) . . ?
N1 C9 H9A 111.2 . . ?
C8 C9 H9A 111.2 . . ?
N1 C9 H9B 111.2 . . ?
C8 C9 H9B 111.2 . . ?
H9A C9 H9B 109.1 . . ?
N2 C10 C12 109.1(2) . . ?
N2 C10 C11 109.4(2) . . ?
C12 C10 C11 109.7(2) . . ?
N2 C10 C13 105.65(19) . . ?
C12 C10 C13 111.5(2) . . ?
C11 C10 C13 111.4(2) . . ?
C10 C11 H11A 109.5 . . ?
C10 C11 H11B 109.5 . . ?
H11A C11 H11B 109.5 . . ?
C10 C11 H11C 109.5 . . ?
H11A C11 H11C 109.5 . . ?
H11B C11 H11C 109.5 . . ?
C10 C12 H12A 109.5 . . ?
C10 C12 H12B 109.5 . . ?
H12A C12 H12B 109.5 . . ?
C10 C12 H12C 109.5 . . ?
H12A C12 H12C 109.5 . . ?
H12B C12 H12C 109.5 . . ?
C10 C13 Ru1 113.58(16) . . ?
C10 C13 H13A 108.8 . . ?
Ru1 C13 H13A 108.8 . . ?
C10 C13 H13B 108.8 . . ?
Ru1 C13 H13B 108.8 . . ?
H13A C13 H13B 107.7 . . ?
C15 C14 H14A 109.5 . . ?
C15 C14 H14B 109.5 . . ?
H14A C14 H14B 109.5 . . ?
C15 C14 H14C 109.5 . . ?
H14A C14 H14C 109.5 . . ?
H14B C14 H14C 109.5 . . ?
C20 C15 C16 118.4(2) . . ?
C20 C15 C14 120.9(2) . . ?
C16 C15 C14 120.7(2) . . ?
C20 C15 Ru1 69.85(14) . . ?
C16 C15 Ru1 74.31(14) . . ?
C14 C15 Ru1 128.64(18) . . ?
C17 C16 C15 120.0(2) . . ?
C17 C16 Ru1 71.74(14) . . ?
C15 C16 Ru1 68.45(14) . . ?
C17 C16 H16 120.0 . . ?
C15 C16 H16 120.0 . . ?
Ru1 C16 H16 132.9 . . ?
C16 C17 C18 121.8(2) . . ?
C16 C17 Ru1 72.29(14) . . ?
C18 C17 Ru1 71.91(14) . . ?
C16 C17 H17 119.1 . . ?
C18 C17 H17 119.1 . . ?
Ru1 C17 H17 129.2 . . ?
C19 C18 C17 117.9(2) . . ?
C19 C18 C21 123.6(2) . . ?
C17 C18 C21 118.5(2) . . ?
C19 C18 Ru1 70.17(14) . . ?
C17 C18 Ru1 71.09(13) . . ?
C21 C18 Ru1 129.44(17) . . ?
C18 C19 C20 120.5(2) . . ?
C18 C19 Ru1 73.76(14) . . ?
C20 C19 Ru1 68.37(14) . . ?
C18 C19 H19 119.8 . . ?
C20 C19 H19 119.8 . . ?
Ru1 C19 H19 130.8 . . ?
C15 C20 C19 121.2(2) . . ?
C15 C20 Ru1 72.37(14) . . ?
C19 C20 Ru1 73.49(15) . . ?
C15 C20 H20 119.4 . . ?
C19 C20 H20 119.4 . . ?
Ru1 C20 H20 126.7 . . ?
C18 C21 C22 113.4(2) . . ?
C18 C21 C23 110.0(2) . . ?
C22 C21 C23 111.1(2) . . ?
C18 C21 H21 107.4 . . ?
C22 C21 H21 107.4 . . ?
C23 C21 H21 107.4 . . ?
C21 C22 H22A 109.5 . . ?
C21 C22 H22B 109.5 . . ?
H22A C22 H22B 109.5 . . ?
C21 C22 H22C 109.5 . . ?
H22A C22 H22C 109.5 . . ?
H22B C22 H22C 109.5 . . ?
C21 C23 H23A 109.5 . . ?
C21 C23 H23B 109.5 . . ?
H23A C23 H23B 109.5 . . ?
C21 C23 H23C 109.5 . . ?
H23A C23 H23C 109.5 . . ?
H23B C23 H23C 109.5 . . ?

loop_
_geom_bond_atom_site_label_1
_geom_bond_atom_site_label_2
_geom_bond_distance
_geom_bond_site_symmetry_2
_geom_bond_publ_flag
I1 Ru1 2.7408(9) . ?
Ru1 C7 2.010(2) . ?
Ru1 C13 2.128(2) . ?
Ru1 C20 2.161(3) . ?
Ru1 C15 2.194(3) . ?
Ru1 C19 2.229(2) . ?
Ru1 C17 2.264(2) . ?
Ru1 C16 2.271(2) . ?
Ru1 C18 2.275(2) . ?
N1 C7 1.353(3) . ?
N1 C6 1.428(3) . ?
N1 C9 1.467(3) . ?
N2 C7 1.336(3) . ?
N2 C10 1.464(3) . ?
N2 C8 1.468(3) . ?
C1 C6 1.380(4) . ?
C1 C2 1.395(4) . ?
C1 H1 0.9300 . ?
C2 C3 1.372(4) . ?
C2 H2 0.9300 . ?
C3 C4 1.393(3) . ?
C3 H3 0.9300 . ?
C4 C5 1.384(3) . ?
C4 H4 0.9300 . ?
C5 C6 1.388(3) . ?
C5 H5 0.9300 . ?
C8 C9 1.517(4) . ?
C8 H8A 0.9700 . ?
C8 H8B 0.9700 . ?
C9 H9A 0.9700 . ?
C9 H9B 0.9700 . ?
C10 C12 1.526(3) . ?
C10 C11 1.527(4) . ?
C10 C13 1.531(3) . ?
C11 H11A 0.9600 . ?
C11 H11B 0.9600 . ?
C11 H11C 0.9600 . ?
C12 H12A 0.9600 . ?
C12 H12B 0.9600 . ?
C12 H12C 0.9600 . ?
C13 H13A 0.9700 . ?
C13 H13B 0.9700 . ?
C14 C15 1.502(4) . ?
C14 H14A 0.9600 . ?
C14 H14B 0.9600 . ?
C14 H14C 0.9600 . ?
C15 C20 1.410(3) . ?
C15 C16 1.427(4) . ?
C16 C17 1.400(3) . ?
C16 H16 0.9300 . ?
C17 C18 1.440(3) . ?
C17 H17 0.9300 . ?
C18 C19 1.395(4) . ?
C18 C21 1.509(3) . ?
C19 C20 1.436(4) . ?
C19 H19 0.9300 . ?
C20 H20 0.9300 . ?
C21 C22 1.531(4) . ?
C21 C23 1.534(4) . ?
C21 H21 0.9800 . ?
C22 H22A 0.9600 . ?
C22 H22B 0.9600 . ?
C22 H22C 0.9600 . ?
C23 H23A 0.9600 . ?
C23 H23B 0.9600 . ?
C23 H23C 0.9600 . ?

loop_
_geom_torsion_atom_site_label_1
_geom_torsion_atom_site_label_2
_geom_torsion_atom_site_label_3
_geom_torsion_atom_site_label_4
_geom_torsion
_geom_torsion_site_symmetry_1
_geom_torsion_site_symmetry_2
_geom_torsion_site_symmetry_3
_geom_torsion_site_symmetry_4
_geom_torsion_publ_flag
C6 C1 C2 C3 1.0(4) . . . . ?
C1 C2 C3 C4 -0.1(4) . . . . ?
C2 C3 C4 C5 0.1(4) . . . . ?
C3 C4 C5 C6 -0.8(4) . . . . ?
C2 C1 C6 C5 -1.8(4) . . . . ?
C2 C1 C6 N1 178.9(2) . . . . ?
C4 C5 C6 C1 1.7(4) . . . . ?
C4 C5 C6 N1 -179.0(2) . . . . ?
C7 N1 C6 C1 -125.7(3) . . . . ?
C9 N1 C6 C1 59.5(3) . . . . ?
C7 N1 C6 C5 55.0(3) . . . . ?
C9 N1 C6 C5 -119.9(3) . . . . ?
C10 N2 C7 N1 -168.6(2) . . . . ?
C8 N2 C7 N1 -3.8(3) . . . . ?
C10 N2 C7 Ru1 9.1(3) . . . . ?
C8 N2 C7 Ru1 173.94(16) . . . . ?
C6 N1 C7 N2 -177.4(2) . . . . ?
C9 N1 C7 N2 -2.2(3) . . . . ?
C6 N1 C7 Ru1 5.3(4) . . . . ?
C9 N1 C7 Ru1 -179.50(19) . . . . ?
C13 Ru1 C7 N2 4.22(18) . . . . ?
C20 Ru1 C7 N2 -82.0(2) . . . . ?
C15 Ru1 C7 N2 -113.56(19) . . . . ?
C19 Ru1 C7 N2 -68.2(3) . . . . ?
C17 Ru1 C7 N2 -177.43(17) . . . . ?
C16 Ru1 C7 N2 -150.68(19) . . . . ?
C18 Ru1 C7 N2 177.5(3) . . . . ?
I1 Ru1 C7 N2 91.18(18) . . . . ?
C13 Ru1 C7 N1 -178.7(2) . . . . ?
C20 Ru1 C7 N1 95.0(2) . . . . ?
C15 Ru1 C7 N1 63.5(2) . . . . ?
C19 Ru1 C7 N1 108.8(3) . . . . ?
C17 Ru1 C7 N1 -0.4(3) . . . . ?
C16 Ru1 C7 N1 26.4(2) . . . . ?
C18 Ru1 C7 N1 -5.5(5) . . . . ?
I1 Ru1 C7 N1 -91.8(2) . . . . ?
C7 N2 C8 C9 7.7(3) . . . . ?
C10 N2 C8 C9 171.5(2) . . . . ?
C7 N1 C9 C8 6.8(3) . . . . ?
C6 N1 C9 C8 -177.7(2) . . . . ?
N2 C8 C9 N1 -8.1(3) . . . . ?
C7 N2 C10 C12 -140.9(2) . . . . ?
C8 N2 C10 C12 56.3(3) . . . . ?
C7 N2 C10 C11 99.1(3) . . . . ?
C8 N2 C10 C11 -63.7(3) . . . . ?
C7 N2 C10 C13 -20.9(3) . . . . ?
C8 N2 C10 C13 176.2(2) . . . . ?
N2 C10 C13 Ru1 23.1(2) . . . . ?
C12 C10 C13 Ru1 141.46(18) . . . . ?
C11 C10 C13 Ru1 -95.6(2) . . . . ?
C7 Ru1 C13 C10 -15.69(18) . . . . ?
C20 Ru1 C13 C10 101.42(19) . . . . ?
C15 Ru1 C13 C10 72.4(2) . . . . ?
C19 Ru1 C13 C10 139.60(18) . . . . ?
C17 Ru1 C13 C10 167.61(19) . . . . ?
C16 Ru1 C13 C10 70.4(3) . . . . ?
C18 Ru1 C13 C10 166.54(16) . . . . ?
I1 Ru1 C13 C10 -103.83(18) . . . . ?
C7 Ru1 C15 C20 130.48(15) . . . . ?
C13 Ru1 C15 C20 52.41(17) . . . . ?
C19 Ru1 C15 C20 -29.93(14) . . . . ?
C17 Ru1 C15 C20 -101.62(16) . . . . ?
C16 Ru1 C15 C20 -129.0(2) . . . . ?
C18 Ru1 C15 C20 -65.47(15) . . . . ?
I1 Ru1 C15 C20 -136.73(15) . . . . ?
C7 Ru1 C15 C16 -100.56(15) . . . . ?
C13 Ru1 C15 C16 -178.64(14) . . . . ?
C20 Ru1 C15 C16 129.0(2) . . . . ?
C19 Ru1 C15 C16 99.02(16) . . . . ?
C17 Ru1 C15 C16 27.34(14) . . . . ?
C18 Ru1 C15 C16 63.48(15) . . . . ?
I1 Ru1 C15 C16 -7.8(3) . . . . ?
C7 Ru1 C15 C14 16.5(2) . . . . ?
C13 Ru1 C15 C14 -61.6(3) . . . . ?
C20 Ru1 C15 C14 -114.0(3) . . . . ?
C19 Ru1 C15 C14 -144.0(3) . . . . ?
C17 Ru1 C15 C14 144.4(3) . . . . ?
C16 Ru1 C15 C14 117.0(3) . . . . ?
C18 Ru1 C15 C14 -179.5(3) . . . . ?
I1 Ru1 C15 C14 109.2(2) . . . . ?
C20 C15 C16 C17 4.2(3) . . . . ?
C14 C15 C16 C17 -177.9(2) . . . . ?
Ru1 C15 C16 C17 -51.9(2) . . . . ?
C20 C15 C16 Ru1 56.1(2) . . . . ?
C14 C15 C16 Ru1 -126.0(2) . . . . ?
C7 Ru1 C16 C17 -141.81(15) . . . . ?
C13 Ru1 C16 C17 137.0(2) . . . . ?
C20 Ru1 C16 C17 102.88(16) . . . . ?
C15 Ru1 C16 C17 134.1(2) . . . . ?
C19 Ru1 C16 C17 64.51(15) . . . . ?
C18 Ru1 C16 C17 28.56(14) . . . . ?
I1 Ru1 C16 C17 -49.55(15) . . . . ?
C7 Ru1 C16 C15 84.06(16) . . . . ?
C13 Ru1 C16 C15 2.9(3) . . . . ?
C20 Ru1 C16 C15 -31.25(15) . . . . ?
C19 Ru1 C16 C15 -69.62(15) . . . . ?
C17 Ru1 C16 C15 -134.1(2) . . . . ?
C18 Ru1 C16 C15 -105.57(16) . . . . ?
I1 Ru1 C16 C15 176.32(12) . . . . ?
C15 C16 C17 C18 -4.0(3) . . . . ?
Ru1 C16 C17 C18 -54.4(2) . . . . ?
C15 C16 C17 Ru1 50.4(2) . . . . ?
C7 Ru1 C17 C16 49.07(18) . . . . ?
C13 Ru1 C17 C16 -134.9(2) . . . . ?
C20 Ru1 C17 C16 -66.01(15) . . . . ?
C15 Ru1 C17 C16 -28.24(14) . . . . ?
C19 Ru1 C17 C16 -103.91(16) . . . . ?
C18 Ru1 C17 C16 -133.4(2) . . . . ?
I1 Ru1 C17 C16 137.81(13) . . . . ?
C7 Ru1 C17 C18 -177.55(14) . . . . ?
C13 Ru1 C17 C18 -1.5(3) . . . . ?
C20 Ru1 C17 C18 67.36(15) . . . . ?
C15 Ru1 C17 C18 105.13(16) . . . . ?
C19 Ru1 C17 C18 29.46(15) . . . . ?
C16 Ru1 C17 C18 133.4(2) . . . . ?
I1 Ru1 C17 C18 -88.81(14) . . . . ?
C16 C17 C18 C19 0.6(3) . . . . ?
Ru1 C17 C18 C19 -54.0(2) . . . . ?
C16 C17 C18 C21 179.9(2) . . . . ?
Ru1 C17 C18 C21 125.3(2) . . . . ?
C16 C17 C18 Ru1 54.6(2) . . . . ?
C7 Ru1 C18 C19 137.4(3) . . . . ?
C13 Ru1 C18 C19 -50.18(18) . . . . ?
C20 Ru1 C18 C19 29.25(15) . . . . ?
C15 Ru1 C18 C19 66.43(16) . . . . ?
C17 Ru1 C18 C19 130.5(2) . . . . ?
C16 Ru1 C18 C19 102.72(17) . . . . ?
I1 Ru1 C18 C19 -136.93(14) . . . . ?
C7 Ru1 C18 C17 6.8(4) . . . . ?
C13 Ru1 C18 C17 179.28(14) . . . . ?
C20 Ru1 C18 C17 -101.29(16) . . . . ?
C15 Ru1 C18 C17 -64.10(15) . . . . ?
C19 Ru1 C18 C17 -130.5(2) . . . . ?
C16 Ru1 C18 C17 -27.82(14) . . . . ?
I1 Ru1 C18 C17 92.54(14) . . . . ?
C7 Ru1 C18 C21 -105.0(4) . . . . ?
C13 Ru1 C18 C21 67.5(3) . . . . ?
C20 Ru1 C18 C21 146.9(3) . . . . ?
C15 Ru1 C18 C21 -175.9(3) . . . . ?
C19 Ru1 C18 C21 117.7(3) . . . . ?
C17 Ru1 C18 C21 -111.8(3) . . . . ?
C16 Ru1 C18 C21 -139.6(3) . . . . ?
I1 Ru1 C18 C21 -19.3(2) . . . . ?
C17 C18 C19 C20 2.6(4) . . . . ?
C21 C18 C19 C20 -176.7(2) . . . . ?
Ru1 C18 C19 C20 -51.9(2) . . . . ?
C17 C18 C19 Ru1 54.5(2) . . . . ?
C21 C18 C19 Ru1 -124.8(2) . . . . ?
C7 Ru1 C19 C18 -153.3(2) . . . . ?
C13 Ru1 C19 C18 137.78(16) . . . . ?
C20 Ru1 C19 C18 -133.2(2) . . . . ?
C15 Ru1 C19 C18 -103.49(16) . . . . ?
C17 Ru1 C19 C18 -30.18(14) . . . . ?
C16 Ru1 C19 C18 -65.83(15) . . . . ?
I1 Ru1 C19 C18 49.85(16) . . . . ?
C7 Ru1 C19 C20 -20.2(3) . . . . ?
C13 Ru1 C19 C20 -89.06(15) . . . . ?
C15 Ru1 C19 C20 29.67(14) . . . . ?
C17 Ru1 C19 C20 102.98(16) . . . . ?
C16 Ru1 C19 C20 67.33(15) . . . . ?
C18 Ru1 C19 C20 133.2(2) . . . . ?
I1 Ru1 C19 C20 -176.99(12) . . . . ?
C16 C15 C20 C19 -1.1(4) . . . . ?
C14 C15 C20 C19 -179.0(2) . . . . ?
Ru1 C15 C20 C19 57.2(2) . . . . ?
C16 C15 C20 Ru1 -58.3(2) . . . . ?
C14 C15 C20 Ru1 123.8(2) . . . . ?
C18 C19 C20 C15 -2.3(4) . . . . ?
Ru1 C19 C20 C15 -56.7(2) . . . . ?
C18 C19 C20 Ru1 54.4(2) . . . . ?
C7 Ru1 C20 C15 -58.34(17) . . . . ?
C13 Ru1 C20 C15 -135.56(15) . . . . ?
C19 Ru1 C20 C15 131.4(2) . . . . ?
C17 Ru1 C20 C15 66.60(15) . . . . ?
C16 Ru1 C20 C15 30.83(15) . . . . ?
C18 Ru1 C20 C15 103.64(16) . . . . ?
I1 Ru1 C20 C15 137.71(15) . . . . ?
C7 Ru1 C20 C19 170.26(14) . . . . ?
C13 Ru1 C20 C19 93.05(15) . . . . ?
C15 Ru1 C20 C19 -131.4(2) . . . . ?
C17 Ru1 C20 C19 -64.80(14) . . . . ?
C16 Ru1 C20 C19 -100.56(16) . . . . ?
C18 Ru1 C20 C19 -27.76(14) . . . . ?
I1 Ru1 C20 C19 6.3(3) . . . . ?
C19 C18 C21 C22 22.9(3) . . . . ?
C17 C18 C21 C22 -156.4(2) . . . . ?
Ru1 C18 C21 C22 -68.2(3) . . . . ?
C19 C18 C21 C23 -102.1(3) . . . . ?
C17 C18 C21 C23 78.6(3) . . . . ?
Ru1 C18 C21 C23 166.8(2) . . . . ?
